data_2202257
loop_
_publ_author_name
'Normah Awang'
'Ibrahim Baba'
'M. Sukeri. M.Yusof'
'Bohari. M.Yamin'

_publ_section_title
;
 Bis(<i>N</i>-cyclohexyl-<i>N</i>-methyldithiocarbamato)dimethyltin(IV)
;
_journal_issue 6
_journal_name_full 'Acta Crystallographica Section E'
_journal_page_first m348
_journal_page_last m349
_journal_paper_doi 10.1107/S1600536803010420
_journal_volume 59
_journal_year 2003
_chemical_formula_iupac '[Sn (C H3)2 (C8 H14 N S2)2]'
_chemical_formula_moiety 'C18 H34 N2 S4 Sn'
_chemical_formula_sum 'C18 H34 N2 S4 Sn'
_chemical_formula_weight 525.40
_chemical_name_systematic
;
Bis(N-cyclohexyl-N-methyldithiocarbamato)dimethyltin(IV)
;
_space_group_IT_number 62
_symmetry_cell_setting orthorhombic
_symmetry_space_group_name_Hall '-P 2ac 2n'
_symmetry_space_group_name_H-M 'P n m a'
_atom_sites_solution_hydrogens geom
_atom_sites_solution_primary direct
_atom_sites_solution_secondary difmap
_audit_creation_method SHELXL-97
_cell_angle_alpha 90.00
_cell_angle_beta 90.00
_cell_angle_gamma 90.00
_cell_formula_units_Z 4
_cell_length_a 13.2000(9)
_cell_length_b 19.9650(14)
_cell_length_c 8.9503(6)
_cell_measurement_reflns_used 4467
_cell_measurement_temperature 293(2)
_cell_measurement_theta_max 27.6
_cell_measurement_theta_min 2.0
_cell_volume 2358.7(3)
_computing_cell_refinement 'SAINT (Siemens, 1996)'
_computing_data_collection 'SMART (Siemens, 1996)'
_computing_data_reduction SAINT
_computing_molecular_graphics SHELXTL
_computing_publication_material
;
SHELXTL, PARST (Nardelli, 1995) and PLATON (Spek, 1990)
;
_computing_structure_refinement 'SHELXTL (Sheldrick, 1997)'
_computing_structure_solution 'SHELXTL (Sheldrick, 1997)'
_diffrn_ambient_temperature 293(2)
_diffrn_detector_area_resol_mean 83.66
_diffrn_measured_fraction_theta_full 0.99
_diffrn_measured_fraction_theta_max 0.99
_diffrn_measurement_device_type 'Bruker SMART APEX CCD area-detector'
_diffrn_measurement_method \w
_diffrn_radiation_monochromator graphite
_diffrn_radiation_source 'fine-focus sealed tube'
_diffrn_radiation_type MoK\a
_diffrn_radiation_wavelength 0.71073
_diffrn_reflns_av_R_equivalents 0.029
_diffrn_reflns_av_sigmaI/netI 0.024
_diffrn_reflns_limit_h_max 16
_diffrn_reflns_limit_h_min -17
_diffrn_reflns_limit_k_max 25
_diffrn_reflns_limit_k_min -25
_diffrn_reflns_limit_l_max 11
_diffrn_reflns_limit_l_min -11
_diffrn_reflns_number 15359
_diffrn_reflns_theta_full 27.6
_diffrn_reflns_theta_max 27.6
_diffrn_reflns_theta_min 2.0
_diffrn_standards_decay_% 0
_diffrn_standards_interval_count 0
_diffrn_standards_interval_time 0
_diffrn_standards_number 0
_exptl_absorpt_coefficient_mu 1.442
_exptl_absorpt_correction_T_max 0.802
_exptl_absorpt_correction_T_min 0.696
_exptl_absorpt_correction_type multi-scan
_exptl_absorpt_process_details '(SADABS; Sheldrick, 1996)'
_exptl_crystal_colour 'light yellow'
_exptl_crystal_density_diffrn 1.480
_exptl_crystal_density_method 'not measured'
_exptl_crystal_description block
_exptl_crystal_F_000 1080
_exptl_crystal_size_max 0.27
_exptl_crystal_size_mid 0.22
_exptl_crystal_size_min 0.16
_refine_diff_density_max 0.74
_refine_diff_density_min -0.33
_refine_ls_extinction_method none
_refine_ls_goodness_of_fit_ref 1.06
_refine_ls_hydrogen_treatment constr
_refine_ls_matrix_type full
_refine_ls_number_parameters 118
_refine_ls_number_reflns 2795
_refine_ls_number_restraints 0
_refine_ls_restrained_S_all 1.06
_refine_ls_R_factor_all 0.038
_refine_ls_R_factor_gt 0.032
_refine_ls_shift/su_max <0.001
_refine_ls_shift/su_mean 0.000
_refine_ls_structure_factor_coef Fsqd
_refine_ls_weighting_details 'calc w = 1/[\s^2^(Fo^2^)+(0.0415P)^2^+0.8626P] where P = (Fo^2^+2Fc^2^)/3'
_refine_ls_weighting_scheme calc
_refine_ls_wR_factor_gt 0.077
_refine_ls_wR_factor_ref 0.081
_reflns_number_gt 2441
_reflns_number_total 2795
_reflns_threshold_expression I>2\s(I)
_cod_data_source_file ya6155.cif
_cod_data_source_block I
_cod_depositor_comments
;
The following automatic conversions were performed:
'_symmetry_cell_setting' value 'Orthorhombic' changed to 'orthorhombic'
according to '/home/saulius/struct/CIF-dictionaries/cif_core.dic'
dictionary named 'cif_core.dic' version 2.4.1 from 2010-06-29.

Automatic conversion script
Id: cif_fix_enum 1527 2010-12-29 10:47:43Z saulius 

The following automatic conversions were performed:

'_symmetry_cell_setting' value 'Orthorhombic' changed to
'orthorhombic' according to
/home/saulius/struct/CIF-dictionaries/cif_core.dic dictionary named
'cif_core.dic' version 2.4.1 from 2010-06-29.

Automatic conversion script
Id: cif_fix_values 1715 2011-07-08 13:25:40Z adriana 
;
_cod_database_code 2202257

loop_
_symmetry_equiv_pos_as_xyz
'x, y, z'
'-x+1/2, -y, z+1/2'
'-x, y+1/2, -z'
'x+1/2, -y+1/2, -z+1/2'
'-x, -y, -z'
'x-1/2, y, -z-1/2'
'x, -y-1/2, z'
'-x-1/2, y-1/2, z-1/2'

loop_
_atom_site_label
_atom_site_fract_x
_atom_site_fract_y
_atom_site_fract_z
_atom_site_U_iso_or_equiv
_atom_site_adp_type
_atom_site_calc_flag
_atom_site_refinement_flags
_atom_site_occupancy
_atom_site_disorder_assembly
_atom_site_disorder_group
_atom_site_type_symbol
Sn1 0.356754(18) 0.7500 0.16669(3) 0.04299(10) Uani d S 1 . . Sn
S1 0.22144(5) 0.66527(3) 0.22612(8) 0.04575(17) Uani d . 1 . . S
S2 0.41923(5) 0.60720(3) 0.13864(11) 0.0616(2) Uani d . 1 . . S
C1 0.2710(2) 0.41283(13) 0.1818(3) 0.0519(7) Uani d . 1 . . C
H1A 0.2389 0.4210 0.0860 0.062 Uiso calc R 1 . . H
H1B 0.2185 0.4019 0.2537 0.062 Uiso calc R 1 . . H
C2 0.3452(3) 0.35471(15) 0.1684(3) 0.0633(9) Uani d . 1 . . C
H2A 0.3087 0.3145 0.1397 0.076 Uiso calc R 1 . . H
H2B 0.3942 0.3645 0.0907 0.076 Uiso calc R 1 . . H
C3 0.4003(3) 0.34241(14) 0.3147(4) 0.0635(8) Uani d . 1 . . C
H3A 0.3520 0.3272 0.3891 0.076 Uiso calc R 1 . . H
H3B 0.4500 0.3072 0.3005 0.076 Uiso calc R 1 . . H
C4 0.4525(2) 0.40427(14) 0.3711(4) 0.0648(8) Uani d . 1 . . C
H4A 0.5078 0.4156 0.3044 0.078 Uiso calc R 1 . . H
H4B 0.4809 0.3954 0.4691 0.078 Uiso calc R 1 . . H
C5 0.3799(2) 0.46317(13) 0.3812(3) 0.0495(6) Uani d . 1 . . C
H5A 0.3293 0.4542 0.4572 0.059 Uiso calc R 1 . . H
H5B 0.4170 0.5031 0.4102 0.059 Uiso calc R 1 . . H
C6 0.32787(19) 0.47514(11) 0.2323(3) 0.0398(5) Uani d . 1 . . C
H6A 0.3809 0.4839 0.1582 0.048 Uiso calc R 1 . . H
C7 0.16135(19) 0.52808(14) 0.3003(3) 0.0487(6) Uani d . 1 . . C
H7A 0.1274 0.5706 0.2990 0.073 Uiso calc R 1 . . H
H7B 0.1652 0.5119 0.4011 0.073 Uiso calc R 1 . . H
H7C 0.1243 0.4967 0.2403 0.073 Uiso calc R 1 . . H
C8 0.30031(18) 0.59560(11) 0.2045(3) 0.0383(5) Uani d . 1 . . C
C9 0.4502(4) 0.7500 0.3566(6) 0.0846(17) Uani d S 1 . . C
H9A 0.4313 0.7163 0.4030 0.102 Uiso d R 1 . . H
H9B 0.5074 0.7500 0.3311 0.102 Uiso d SR 1 . . H
C10 0.3764(4) 0.7500 -0.0670(5) 0.0687(12) Uani d S 1 . . C
H10B 0.3581 0.7850 -0.1074 0.082 Uiso d R 1 . . H
H10A 0.4425 0.7500 -0.0650 0.082 Uiso d SR 1 . . H
N1 0.26326(14) 0.53576(9) 0.2403(2) 0.0384(4) Uani d . 1 . . N

loop_
_atom_site_aniso_label
_atom_site_aniso_U_11
_atom_site_aniso_U_22
_atom_site_aniso_U_33
_atom_site_aniso_U_12
_atom_site_aniso_U_13
_atom_site_aniso_U_23
Sn1 0.03687(15) 0.03148(14) 0.06062(18) 0.000 -0.00282(10) 0.000
S1 0.0385(3) 0.0294(3) 0.0693(4) 0.0033(2) 0.0024(3) 0.0010(3)
S2 0.0381(4) 0.0323(3) 0.1143(7) 0.0004(3) 0.0151(4) 0.0088(3)
C1 0.0631(18) 0.0335(13) 0.0591(16) -0.0064(12) -0.0017(13) -0.0044(11)
C2 0.090(2) 0.0293(13) 0.071(2) 0.0016(14) 0.0077(16) -0.0055(12)
C3 0.079(2) 0.0346(14) 0.077(2) 0.0067(14) 0.0101(16) 0.0076(13)
C4 0.0639(19) 0.0416(15) 0.089(2) 0.0090(14) -0.0074(16) 0.0124(14)
C5 0.0532(15) 0.0344(13) 0.0609(16) 0.0030(11) -0.0069(13) 0.0009(11)
C6 0.0446(13) 0.0260(10) 0.0486(13) -0.0001(10) 0.0052(11) 0.0013(10)
C7 0.0426(14) 0.0405(13) 0.0629(17) -0.0029(11) 0.0100(12) 0.0020(12)
C8 0.0351(12) 0.0291(11) 0.0507(13) 0.0005(9) -0.0034(10) 0.0010(9)
C9 0.081(4) 0.059(3) 0.114(4) 0.000 -0.047(3) 0.000
C10 0.084(3) 0.051(2) 0.071(3) 0.000 0.018(2) 0.000
N1 0.0350(10) 0.0296(9) 0.0508(12) -0.0006(8) 0.0014(8) 0.0010(8)

loop_
_atom_type_symbol
_atom_type_description
_atom_type_scat_dispersion_real
_atom_type_scat_dispersion_imag
_atom_type_scat_source
C C 0.0033 0.0016 'International Tables Vol C Tables 4.2.6.8 and 6.1.1.4'
H H 0.0000 0.0000 'International Tables Vol C Tables 4.2.6.8 and 6.1.1.4'
N N 0.0061 0.0033 'International Tables Vol C Tables 4.2.6.8 and 6.1.1.4'
S S 0.1246 0.1234 'International Tables Vol C Tables 4.2.6.8 and 6.1.1.4'
Sn Sn -0.6537 1.4246 'International Tables Vol C Tables 4.2.6.8 and 6.1.1.4'

loop_
_geom_angle_atom_site_label_1
_geom_angle_atom_site_label_2
_geom_angle_atom_site_label_3
_geom_angle_site_symmetry_3
_geom_angle
_geom_angle_publ_flag
S1 Sn1 S1 7_575 84.46(3) yes
S2 Sn1 S2 7_575 146.35(2) yes
C9 Sn1 C10 . 137.0(2) yes
C9 Sn1 S1 . 104.23(13) yes
C10 Sn1 S1 . 107.28(10) yes
C9 Sn1 S1 7_575 104.23(13) ?
C10 Sn1 S1 7_575 107.28(10) ?
C8 S1 Sn1 . 95.09(8) yes
C6 C1 C2 . 109.2(2) ?
C6 C1 H1A . 109.8 ?
C2 C1 H1A . 109.8 ?
C6 C1 H1B . 109.8 ?
C2 C1 H1B . 109.8 ?
H1A C1 H1B . 108.3 ?
C3 C2 C1 . 111.3(2) ?
C3 C2 H2A . 109.4 ?
C1 C2 H2A . 109.4 ?
C3 C2 H2B . 109.4 ?
C1 C2 H2B . 109.4 ?
H2A C2 H2B . 108.0 ?
C4 C3 C2 . 112.1(2) ?
C4 C3 H3A . 109.2 ?
C2 C3 H3A . 109.2 ?
C4 C3 H3B . 109.2 ?
C2 C3 H3B . 109.2 ?
H3A C3 H3B . 107.9 ?
C3 C4 C5 . 111.5(3) ?
C3 C4 H4A . 109.3 ?
C5 C4 H4A . 109.3 ?
C3 C4 H4B . 109.3 ?
C5 C4 H4B . 109.3 ?
H4A C4 H4B . 108.0 ?
C6 C5 C4 . 110.8(2) ?
C6 C5 H5A . 109.5 ?
C4 C5 H5A . 109.5 ?
C6 C5 H5B . 109.5 ?
C4 C5 H5B . 109.5 ?
H5A C5 H5B . 108.1 ?
N1 C6 C5 . 110.3(2) ?
N1 C6 C1 . 113.4(2) ?
C5 C6 C1 . 110.8(2) ?
N1 C6 H6A . 107.3 ?
C5 C6 H6A . 107.3 ?
C1 C6 H6A . 107.3 ?
N1 C7 H7A . 109.5 ?
N1 C7 H7B . 109.5 ?
H7A C7 H7B . 109.5 ?
N1 C7 H7C . 109.5 ?
H7A C7 H7C . 109.5 ?
H7B C7 H7C . 109.5 ?
N1 C8 S2 . 123.21(18) ?
N1 C8 S1 . 117.98(18) ?
S2 C8 S1 . 118.81(13) yes
Sn1 C9 H9A . 103.2 ?
Sn1 C9 H9B . 109.1 ?
H9A C9 H9B . 115.7 ?
Sn1 C10 H10B . 113.6 ?
Sn1 C10 H10A . 95.9 ?
H10B C10 H10A . 107.6 ?
C8 N1 C7 . 121.5(2) ?
C8 N1 C6 . 120.68(19) ?
C7 N1 C6 . 117.60(19) ?

loop_
_geom_bond_atom_site_label_1
_geom_bond_atom_site_label_2
_geom_bond_site_symmetry_2
_geom_bond_distance
_geom_bond_publ_flag
Sn1 S1 . 2.5169(7) yes
Sn1 S2 . 2.9785(6) yes
Sn1 C9 . 2.101(4) yes
Sn1 C10 . 2.108(5) yes
Sn1 S1 7_575 2.5169(6) ?
S1 C8 . 1.748(2) yes
S2 C8 . 1.693(3) yes
C1 C6 . 1.522(3) ?
C1 C2 . 1.524(4) ?
C1 H1A . 0.9700 ?
C1 H1B . 0.9700 ?
C2 C3 . 1.518(4) ?
C2 H2A . 0.9700 ?
C2 H2B . 0.9700 ?
C3 C4 . 1.502(4) ?
C3 H3A . 0.9700 ?
C3 H3B . 0.9700 ?
C4 C5 . 1.520(4) ?
C4 H4A . 0.9700 ?
C4 H4B . 0.9700 ?
C5 C6 . 1.518(4) ?
C5 H5A . 0.9700 ?
C5 H5B . 0.9700 ?
C6 N1 . 1.482(3) yes
C6 H6A . 0.9800 ?
C7 N1 . 1.457(3) yes
C7 H7A . 0.9600 ?
C7 H7B . 0.9600 ?
C7 H7C . 0.9600 ?
C8 N1 . 1.330(3) yes
C9 H9A . 0.8294 ?
C9 H9B . 0.7880 ?
C10 H10B . 0.8231 ?
C10 H10A . 0.8727 ?

loop_
_geom_torsion_atom_site_label_1
_geom_torsion_atom_site_label_2
_geom_torsion_atom_site_label_3
_geom_torsion_atom_site_label_4
_geom_torsion_site_symmetry_1
_geom_torsion
C9 Sn1 S1 C8 . -73.01(15)
C10 Sn1 S1 C8 . 77.28(14)
S1 Sn1 S1 C8 7_575 -176.32(8)
C6 C1 C2 C3 . 57.0(3)
C1 C2 C3 C4 . -55.1(4)
C2 C3 C4 C5 . 53.4(4)
C3 C4 C5 C6 . -54.6(3)
C4 C5 C6 N1 . -175.7(2)
C4 C5 C6 C1 . 57.8(3)
C2 C1 C6 N1 . 176.6(2)
C2 C1 C6 C5 . -58.7(3)
Sn1 S1 C8 N1 . 173.42(18)
Sn1 S1 C8 S2 . -6.89(15)
S2 C8 N1 C7 . 178.4(2)
S1 C8 N1 C7 . -1.9(3)
S2 C8 N1 C6 . 3.6(3)
S1 C8 N1 C6 . -176.72(17)
C5 C6 N1 C8 . 90.7(3)
C1 C6 N1 C8 . -144.4(2)
C5 C6 N1 C7 . -84.3(3)
C1 C6 N1 C7 . 40.7(3)
